data_4321670
loop_
_publ_author_name
'Vivian Wing-Wah Yam'
'Yung-Lin Pui'
'Kung-Kai Cheung'

_publ_section_title
;
 Synthesis, Emission, and Electrochemical Properties of Luminescent
 Dinuclear Zinc(II) Chalcogenolate Complexes. Dynamic 1H NMR Studies and
 X-ray Crystal Structure of [(bpy)Zn2(SC6H4-Cl-p)(\m-SC6H4-Cl-p)(\m-OAc)2]
;
_journal_name_full 'Inorganic Chemistry'
_journal_page_first 5741
_journal_page_last 5746
_journal_paper_doi 10.1021/ic000688g
_journal_volume 39
_journal_year 2000
_chemical_formula_moiety 'C26 H22 Cl2 N2 O4 S2 Zn2 '
_chemical_formula_sum 'C26 H22 Cl2 N2 O4 S2 Zn2'
_chemical_formula_weight 692.26
_space_group_IT_number 2
_symmetry_cell_setting triclinic
_symmetry_Int_Tables_number 2
_symmetry_space_group_name_Hall '-P 1'
_symmetry_space_group_name_H-M 'P -1'
_audit_creation_date 'Mon Aug 30 13:57:23 1999'
_audit_creation_method 'from TEXRAY.INF file'
_cell_angle_alpha 105.46(1)
_cell_angle_beta 93.23(1)
_cell_angle_gamma 97.25(1)
_cell_formula_units_Z 2
_cell_length_a 7.997(1)
_cell_length_b 10.297(2)
_cell_length_c 18.550(2)
_cell_measurement_reflns_used 25
_cell_measurement_temperature 301.2
_cell_measurement_theta_max 34.2
_cell_measurement_theta_min 29.3
_cell_volume 1454.0(4)
_computing_cell_refinement 'MSC/AFC Diffractometer Control'
_computing_data_collection 'MSC/AFC Diffractometer Control'
_computing_data_reduction teXsan
_computing_publication_material teXsan
_computing_structure_refinement teXsan
_computing_structure_solution SIR92
_diffrn_ambient_temperature 301.2
_diffrn_measurement_device AFC7R
_diffrn_measurement_method 'omega scans with profile analysis'
_diffrn_orient_matrix_UB_11 -0.00853
_diffrn_orient_matrix_UB_12 -0.01924
_diffrn_orient_matrix_UB_13 -0.05595
_diffrn_orient_matrix_UB_21 -0.11436
_diffrn_orient_matrix_UB_22 -0.05448
_diffrn_orient_matrix_UB_23 -0.00345
_diffrn_orient_matrix_UB_31 -0.05368
_diffrn_orient_matrix_UB_32 0.08389
_diffrn_orient_matrix_UB_33 0.00377
_diffrn_radiation_detector 'scintillation counter'
_diffrn_radiation_monochromator graphite
_diffrn_radiation_source 'X-ray tube'
_diffrn_radiation_type MoKalpha
_diffrn_radiation_wavelength 0.7107
_diffrn_reflns_av_R_equivalents 1.63
_diffrn_reflns_limit_h_max 9
_diffrn_reflns_limit_h_min -9
_diffrn_reflns_limit_k_max 12
_diffrn_reflns_limit_k_min 0
_diffrn_reflns_limit_l_max 21
_diffrn_reflns_limit_l_min -22
_diffrn_reflns_number 5459
_diffrn_reflns_theta_max 25.01
_diffrn_standards_decay_% -1.25
_diffrn_standards_interval_count 300
_diffrn_standards_number 3
_exptl_absorpt_coefficient_mu 2.011
_exptl_absorpt_correction_T_max 1.000
_exptl_absorpt_correction_T_min 0.625
_exptl_absorpt_correction_type empirical
_exptl_absorpt_process_details psi-scan
_exptl_crystal_colour colourless
_exptl_crystal_density_diffrn 1.581
_exptl_crystal_density_meas 0.000
_exptl_crystal_description plate
_exptl_crystal_F_000 700.00
_exptl_crystal_size_max 0.350
_exptl_crystal_size_mid 0.200
_exptl_crystal_size_min 0.050
_refine_diff_density_max 0.43
_refine_diff_density_min -0.32
_refine_ls_extinction_coef 0.00000
_refine_ls_extinction_method none
_refine_ls_goodness_of_fit_obs 1.683
_refine_ls_hydrogen_treatment noref
_refine_ls_matrix_type full
_refine_ls_number_parameters 343
_refine_ls_number_reflns 3635
_refine_ls_number_restraints 0
_refine_ls_R_factor_obs 0.0326
_refine_ls_shift/esd_max 0.0540
_refine_ls_structure_factor_coef F
_refine_ls_weighting_scheme sigma
_refine_ls_wR_factor_obs 0.0463
_reflns_number_observed 3635
_reflns_number_total 5144
_reflns_observed_criterion 3.00
_cod_data_source_file ic000688g.cif
_cod_data_source_block afc849_Yam_C26H22N2O4S2Cl2Zn2_April081999
_cod_original_cell_volume 1454.0(9)
_cod_original_sg_symbol_H-M 'P -1 '
_cod_original_formula_sum 'C26 H22 Cl2 N2 O4 S2 Zn2 '
_cod_database_code 4321670

loop_
_symmetry_equiv_pos_as_xyz
'   +x,   +y,   +z'
'   -x,   -y,   -z'

loop_
_atom_site_aniso_label
_atom_site_aniso_U_11
_atom_site_aniso_U_22
_atom_site_aniso_U_33
_atom_site_aniso_U_12
_atom_site_aniso_U_13
_atom_site_aniso_U_23
Zn(1) 0.0595(3) 0.0376(2) 0.0415(2) 0.0022(2) -0.0019(2) 0.0125(2)
Zn(2) 0.0632(3) 0.0473(3) 0.0477(3) -0.0047(2) -0.0019(2) 0.0159(2)
Cl(1) 0.272(3) 0.156(2) 0.074(1) 0.054(2) -0.005(1) -0.039(1)
Cl(2) 0.316(4) 0.456(6) 0.058(1) 0.035(4) 0.011(2) 0.028(2)
S(1) 0.0525(6) 0.0541(6) 0.0489(5) 0.0039(4) -0.0017(4) 0.0146(5)
S(2) 0.0990(9) 0.0740(8) 0.0805(9) -0.0303(7) -0.0046(7) 0.0346(7)
O(1) 0.081(2) 0.041(1) 0.047(2) 0.006(1) 0.002(1) 0.008(1)
O(2) 0.056(2) 0.046(1) 0.059(2) 0.003(1) -0.005(1) 0.019(1)
O(3) 0.059(2) 0.056(2) 0.069(2) 0.001(1) -0.004(1) 0.029(1)
O(4) 0.095(2) 0.048(2) 0.047(2) -0.004(1) 0.001(2) 0.007(1)
N(1) 0.054(2) 0.041(2) 0.044(2) 0.008(1) 0.000(1) 0.011(1)
N(2) 0.062(2) 0.037(2) 0.046(2) 0.003(1) -0.003(1) 0.011(1)
C(1) 0.064(2) 0.041(2) 0.045(2) 0.013(2) -0.007(2) 0.009(2)
C(2) 0.082(3) 0.054(2) 0.047(2) 0.008(2) -0.004(2) 0.007(2)
C(3) 0.051(2) 0.050(2) 0.044(2) 0.009(2) 0.000(2) 0.011(2)
C(4) 0.066(3) 0.093(4) 0.073(3) 0.005(3) -0.014(2) 0.031(3)
C(5) 0.061(2) 0.050(2) 0.053(2) 0.008(2) -0.005(2) 0.010(2)
C(6) 0.059(2) 0.067(3) 0.051(2) 0.014(2) -0.004(2) 0.015(2)
C(7) 0.067(3) 0.079(3) 0.064(3) 0.016(2) -0.002(2) 0.036(2)
C(8) 0.064(3) 0.055(2) 0.074(3) 0.007(2) -0.005(2) 0.034(2)
C(9) 0.042(2) 0.049(2) 0.050(2) 0.011(2) 0.007(2) 0.021(2)
C(10) 0.049(2) 0.038(2) 0.047(2) 0.006(2) 0.010(2) 0.012(2)
C(11) 0.078(3) 0.041(2) 0.069(3) 0.007(2) 0.002(2) 0.019(2)
C(12) 0.089(3) 0.041(2) 0.069(3) -0.002(2) 0.000(2) 0.005(2)
C(13) 0.081(3) 0.055(3) 0.054(3) 0.001(2) -0.002(2) 0.003(2)
C(14) 0.083(3) 0.050(2) 0.050(2) 0.003(2) -0.009(2) 0.012(2)
C(15) 0.059(2) 0.050(2) 0.050(2) 0.006(2) 0.008(2) 0.012(2)
C(16) 0.124(4) 0.066(3) 0.071(3) 0.025(3) 0.007(3) 0.015(3)
C(17) 0.159(6) 0.064(3) 0.086(4) 0.026(4) 0.012(4) -0.001(3)
C(18) 0.143(6) 0.098(5) 0.059(3) 0.028(4) 0.004(4) -0.010(3)
C(19) 0.189(7) 0.112(5) 0.051(3) 0.055(5) -0.006(4) 0.011(3)
C(20) 0.144(5) 0.069(3) 0.051(3) 0.038(3) 0.003(3) 0.009(2)
C(21) 0.086(3) 0.077(3) 0.071(3) 0.010(3) 0.013(3) 0.046(3)
C(22) 0.090(4) 0.117(5) 0.077(4) 0.023(3) 0.011(3) 0.046(3)
C(23) 0.128(6) 0.176(7) 0.081(4) 0.028(5) 0.003(4) 0.060(5)
C(24) 0.163(9) 0.25(1) 0.063(4) 0.039(8) 0.013(5) 0.062(6)
C(25) 0.179(9) 0.26(1) 0.088(5) 0.080(9) 0.061(6) 0.061(7)
C(26) 0.113(5) 0.177(8) 0.097(5) 0.052(5) 0.030(4) 0.067(5)

loop_
_atom_site_label
_atom_site_fract_x
_atom_site_fract_y
_atom_site_fract_z
_atom_site_U_iso_or_equiv
_atom_site_thermal_displace_type
_atom_site_calc_flag
_atom_site_calc_attached_atom
Zn(1) 0.64160(6) 0.16340(4) 0.38235(2) 0.0466(1) Uij ? ?
Zn(2) 0.78561(6) 0.42516(5) 0.32539(3) 0.0536(1) Uij ? ?
Cl(1) 0.7235(4) -0.1769(2) -0.0090(1) 0.180(1) Uij ? ?
Cl(2) 0.6944(5) 0.3168(5) -0.0606(1) 0.287(2) Uij ? ?
S(1) 0.8768(1) 0.2114(1) 0.31858(6) 0.0524(3) Uij ? ?
S(2) 0.9318(2) 0.5822(1) 0.27940(8) 0.0863(4) Uij ? ?
O(1) 0.6457(4) 0.3368(3) 0.4682(1) 0.0574(8) Uij ? ?
O(2) 0.4445(3) 0.2011(2) 0.3201(1) 0.0537(8) Uij ? ?
O(3) 0.5453(3) 0.3842(3) 0.2846(2) 0.0599(8) Uij ? ?
O(4) 0.7928(4) 0.5077(3) 0.4353(2) 0.0661(9) Uij ? ?
N(1) 0.7300(4) 0.0765(3) 0.4683(2) 0.0464(9) Uij ? ?
N(2) 0.5330(4) -0.0445(3) 0.3426(2) 0.0493(9) Uij ? ?
C(1) 0.7280(5) 0.4539(4) 0.4823(2) 0.050(1) Uij ? ?
C(2) 0.7485(6) 0.5395(4) 0.5627(2) 0.063(1) Uij ? ?
C(3) 0.4364(5) 0.2833(4) 0.2809(2) 0.048(1) Uij ? ?
C(4) 0.2838(6) 0.2596(5) 0.2263(3) 0.077(2) Uij ? ?
C(5) 0.8302(5) 0.1430(4) 0.5308(2) 0.056(1) Uij ? ?
C(6) 0.8790(5) 0.0809(5) 0.5840(2) 0.059(1) Uij ? ?
C(7) 0.8240(6) -0.0539(5) 0.5728(3) 0.066(1) Uij ? ?
C(8) 0.7245(5) -0.1262(4) 0.5070(3) 0.062(1) Uij ? ?
C(9) 0.6812(4) -0.0580(4) 0.4556(2) 0.045(1) Uij ? ?
C(10) 0.5719(4) -0.1255(3) 0.3850(2) 0.0445(10) Uij ? ?
C(11) 0.5093(6) -0.2631(4) 0.3629(3) 0.062(1) Uij ? ?
C(12) 0.4049(6) -0.3157(4) 0.2984(3) 0.070(1) Uij ? ?
C(13) 0.3631(6) -0.2323(4) 0.2564(2) 0.067(1) Uij ? ?
C(14) 0.4321(6) -0.0981(4) 0.2788(2) 0.063(1) Uij ? ?
C(15) 0.8240(5) 0.1006(4) 0.2253(2) 0.054(1) Uij ? ?
C(16) 0.8497(8) -0.0311(5) 0.2108(3) 0.087(2) Uij ? ?
C(17) 0.8196(9) -0.1188(6) 0.1375(4) 0.106(2) Uij ? ?
C(18) 0.7631(9) -0.0729(7) 0.0824(3) 0.105(2) Uij ? ?
C(19) 0.7276(10) 0.0606(7) 0.0964(3) 0.117(3) Uij ? ?
C(20) 0.7608(8) 0.1442(5) 0.1677(3) 0.088(2) Uij ? ?
C(21) 0.8678(7) 0.5119(5) 0.1819(3) 0.073(2) Uij ? ?
C(22) 0.7058(7) 0.5091(6) 0.1529(3) 0.090(2) Uij ? ?
C(23) 0.6535(10) 0.4532(9) 0.0792(4) 0.123(3) Uij ? ?
C(24) 0.760(1) 0.395(1) 0.0333(4) 0.154(4) Uij ? ?
C(25) 0.923(1) 0.399(1) 0.0574(5) 0.166(4) Uij ? ?
C(26) 0.9770(9) 0.4590(9) 0.1341(4) 0.120(3) Uij ? ?
H(1) 0.8667 0.5634 0.5794 0.0760 Uij ? ?
H(2) 0.6991 0.6190 0.5669 0.0760 Uij ? ?
H(3) 0.6962 0.4879 0.5933 0.0760 Uij ? ?
H(4) 0.2250 0.3376 0.2392 0.0910 Uij ? ?
H(5) 0.3162 0.2483 0.1771 0.0910 Uij ? ?
H(6) 0.2097 0.1819 0.2288 0.0910 Uij ? ?
H(7) 0.8685 0.2378 0.5390 0.0679 Uij ? ?
H(8) 0.9505 0.1309 0.6281 0.0711 Uij ? ?
H(9) 0.8539 -0.0993 0.6091 0.0786 Uij ? ?
H(10) 0.6882 -0.2208 0.4980 0.0734 Uij ? ?
H(11) 0.5379 -0.3202 0.3925 0.0741 Uij ? ?
H(12) 0.3645 -0.4113 0.2827 0.0822 Uij ? ?
H(13) 0.2874 -0.2675 0.2120 0.0821 Uij ? ?
H(14) 0.4061 -0.0400 0.2486 0.0754 Uij ? ?
H(15) 0.8898 -0.0650 0.2512 0.1036 Uij ? ?
H(16) 0.8450 -0.2109 0.1285 0.1260 Uij ? ?
H(17) 0.6809 0.0933 0.0569 0.1396 Uij ? ?
H(18) 0.7365 0.2357 0.1772 0.1047 Uij ? ?
H(19) 0.6272 0.5483 0.1855 0.1078 Uij ? ?
H(20) 0.5391 0.4573 0.0612 0.1466 Uij ? ?
H(21) 1.0017 0.3533 0.0244 0.2026 Uij ? ?
H(22) 1.0924 0.4665 0.1524 0.1458 Uij ? ?

loop_
_atom_type_symbol
_atom_type_oxidation_number
_atom_type_number_in_cell
_atom_type_scat_dispersion_real
_atom_type_scat_dispersion_imag
_atom_type_scat_source
C 0 52 0.003 0.002 'International Tables'
H 0 44 0.000 0.000 'International Tables'
N 0 4 0.006 0.003 'International Tables'
O 0 8 0.011 0.006 'International Tables'
S 0 4 0.125 0.123 'International Tables'
Cl 0 4 0.148 0.159 'International Tables'
Zn 0 4 0.284 1.430 'International Tables'

loop_
_geom_angle_atom_site_label_1
_geom_angle_atom_site_label_2
_geom_angle_atom_site_label_3
_geom_angle
_geom_angle_site_symmetry_1
_geom_angle_site_symmetry_2
_geom_angle_site_symmetry_3
_geom_angle_publ_flag
S(1) Zn(1) O(1) 104.21(8) ? ? ? yes
S(1) Zn(1) O(2) 103.40(8) ? ? ? yes
S(1) Zn(1) N(1) 106.60(8) ? ? ? yes
S(1) Zn(1) N(2) 111.37(9) ? ? ? yes
O(1) Zn(1) O(2) 94.4(1) ? ? ? yes
O(1) Zn(1) N(1) 85.3(1) ? ? ? yes
O(1) Zn(1) N(2) 143.3(1) ? ? ? yes
O(2) Zn(1) N(1) 149.1(1) ? ? ? yes
O(2) Zn(1) N(2) 86.0(1) ? ? ? yes
N(1) Zn(1) N(2) 76.6(1) ? ? ? yes
S(1) Zn(2) S(2) 121.79(5) ? ? ? yes
S(1) Zn(2) O(3) 106.21(8) ? ? ? yes
S(1) Zn(2) O(4) 102.33(9) ? ? ? yes
S(2) Zn(2) O(3) 111.62(9) ? ? ? yes
S(2) Zn(2) O(4) 106.26(9) ? ? ? yes
O(3) Zn(2) O(4) 107.5(1) ? ? ? yes
Zn(1) S(1) Zn(2) 86.97(4) ? ? ? yes
Zn(1) S(1) C(15) 103.9(1) ? ? ? yes
Zn(2) S(1) C(15) 109.5(1) ? ? ? yes
Zn(2) S(2) C(21) 100.0(2) ? ? ? yes
Zn(1) O(1) C(1) 132.8(3) ? ? ? yes
Zn(1) O(2) C(3) 131.7(2) ? ? ? yes
Zn(2) O(3) C(3) 130.4(2) ? ? ? yes
Zn(2) O(4) C(1) 127.0(2) ? ? ? yes
Zn(1) N(1) C(5) 126.1(2) ? ? ? yes
Zn(1) N(1) C(9) 115.5(2) ? ? ? yes
C(5) N(1) C(9) 118.4(3) ? ? ? yes
Zn(1) N(2) C(10) 116.4(2) ? ? ? yes
Zn(1) N(2) C(14) 124.4(3) ? ? ? yes
C(10) N(2) C(14) 119.2(3) ? ? ? yes
O(1) C(1) O(4) 126.0(4) ? ? ? yes
O(1) C(1) C(2) 117.3(4) ? ? ? yes
O(4) C(1) C(2) 116.7(3) ? ? ? yes
O(2) C(3) O(3) 125.2(3) ? ? ? yes
O(2) C(3) C(4) 117.4(4) ? ? ? yes
O(3) C(3) C(4) 117.4(4) ? ? ? yes
N(1) C(5) C(6) 122.8(4) ? ? ? yes
C(5) C(6) C(7) 118.9(4) ? ? ? yes
C(6) C(7) C(8) 119.3(4) ? ? ? yes
C(7) C(8) C(9) 118.9(4) ? ? ? yes
N(1) C(9) C(8) 121.6(3) ? ? ? yes
N(1) C(9) C(10) 115.6(3) ? ? ? yes
C(8) C(9) C(10) 122.8(3) ? ? ? yes
N(2) C(10) C(9) 116.0(3) ? ? ? yes
N(2) C(10) C(11) 120.4(3) ? ? ? yes
C(9) C(10) C(11) 123.6(3) ? ? ? yes
C(10) C(11) C(12) 119.6(4) ? ? ? yes
C(11) C(12) C(13) 119.6(4) ? ? ? yes
C(12) C(13) C(14) 119.0(4) ? ? ? yes
N(2) C(14) C(13) 122.1(4) ? ? ? yes
S(1) C(15) C(16) 119.3(4) ? ? ? yes
S(1) C(15) C(20) 122.4(3) ? ? ? yes
C(16) C(15) C(20) 118.3(4) ? ? ? yes
C(15) C(16) C(17) 121.0(5) ? ? ? yes
C(16) C(17) C(18) 119.5(5) ? ? ? yes
Cl(1) C(18) C(17) 121.4(5) ? ? ? yes
Cl(1) C(18) C(19) 117.8(5) ? ? ? yes
C(17) C(18) C(19) 120.8(5) ? ? ? yes
C(18) C(19) C(20) 118.5(5) ? ? ? yes
C(15) C(20) C(19) 121.9(5) ? ? ? yes
S(2) C(21) C(22) 121.5(4) ? ? ? yes
S(2) C(21) C(26) 121.0(5) ? ? ? yes
C(22) C(21) C(26) 117.5(5) ? ? ? yes
C(21) C(22) C(23) 122.4(6) ? ? ? yes
C(22) C(23) C(24) 119.4(7) ? ? ? yes
Cl(2) C(24) C(23) 120.4(8) ? ? ? yes
Cl(2) C(24) C(25) 118.4(8) ? ? ? yes
C(23) C(24) C(25) 121.2(8) ? ? ? yes
C(24) C(25) C(26) 118.9(7) ? ? ? yes
C(21) C(26) C(25) 120.4(7) ? ? ? yes

loop_
_geom_bond_atom_site_label_1
_geom_bond_atom_site_label_2
_geom_bond_distance
_geom_bond_site_symmetry_1
_geom_bond_site_symmetry_2
_geom_bond_publ_flag
Zn(1) S(1) 2.347(1) ? ? yes
Zn(1) O(1) 2.047(3) ? ? yes
Zn(1) O(2) 2.039(2) ? ? yes
Zn(1) N(1) 2.153(3) ? ? yes
Zn(1) N(2) 2.121(3) ? ? yes
Zn(2) S(1) 2.379(1) ? ? yes
Zn(2) S(2) 2.254(1) ? ? yes
Zn(2) O(3) 1.976(3) ? ? yes
Zn(2) O(4) 1.982(3) ? ? yes
Cl(1) C(18) 1.735(5) ? ? yes
Cl(2) C(24) 1.733(8) ? ? yes
S(1) C(15) 1.794(4) ? ? yes
S(2) C(21) 1.778(5) ? ? yes
O(1) C(1) 1.252(4) ? ? yes
O(2) C(3) 1.259(4) ? ? yes
O(3) C(3) 1.253(4) ? ? yes
O(4) C(1) 1.254(5) ? ? yes
N(1) C(5) 1.337(4) ? ? yes
N(1) C(9) 1.344(4) ? ? yes
N(2) C(10) 1.342(4) ? ? yes
N(2) C(14) 1.338(5) ? ? yes
C(1) C(2) 1.505(5) ? ? yes
C(3) C(4) 1.492(5) ? ? yes
C(5) C(6) 1.375(6) ? ? yes
C(6) C(7) 1.358(6) ? ? yes
C(7) C(8) 1.391(6) ? ? yes
C(8) C(9) 1.379(5) ? ? yes
C(9) C(10) 1.481(5) ? ? yes
C(10) C(11) 1.384(5) ? ? yes
C(11) C(12) 1.360(6) ? ? yes
C(12) C(13) 1.362(6) ? ? yes
C(13) C(14) 1.365(6) ? ? yes
C(15) C(16) 1.355(6) ? ? yes
C(15) C(20) 1.361(6) ? ? yes
C(16) C(17) 1.405(7) ? ? yes
C(17) C(18) 1.316(8) ? ? yes
C(18) C(19) 1.398(8) ? ? yes
C(19) C(20) 1.362(7) ? ? yes
C(21) C(22) 1.368(7) ? ? yes
C(21) C(26) 1.340(8) ? ? yes
C(22) C(23) 1.353(8) ? ? yes
C(23) C(24) 1.32(1) ? ? yes
C(24) C(25) 1.34(1) ? ? yes
C(25) C(26) 1.41(1) ? ? yes
